data_4002141
loop_
_publ_author_name
'Sibille, Romain'
'Mazet, Thomas'
'Malaman, Bernard'
'Wang, Qirong'
'Didelot, Emilie'
'Fran\,cois, Michel'

_publ_section_title
;
 Site-Dependent Substitutions in Mixed-Metal Metal--Organic Frameworks: A
 Case Study and Guidelines for Analogous Systems
;
_journal_issue 1
_journal_name_full 'Chemistry of Materials'
_journal_page_first 133
_journal_paper_doi 10.1021/cm503570f
_journal_volume 27
_journal_year 2015
_chemical_formula_sum 'C16 H17 Fe5 O18'
_chemical_formula_weight 776.54
_chemical_name_systematic
;
 ?
;
_space_group_crystal_system monoclinic
_space_group_IT_number 14
_space_group_name_Hall '-P 2ybc'
_space_group_name_H-M_alt 'P 1 21/c 1'
_symmetry_space_group_name_Hall '-P 2ybc'
_symmetry_space_group_name_H-M 'P 1 21/c 1'
_atom_sites_solution_hydrogens geom
_audit_creation_method SHELXL-2014
_cell_angle_alpha 90
_cell_angle_beta 96.884(2)
_cell_angle_gamma 90
_cell_formula_units_Z 2
_cell_length_a 9.5048(10)
_cell_length_b 9.4721(10)
_cell_length_c 12.4969(13)
_cell_measurement_temperature 296(2)
_cell_volume 1117.0(2)
_computing_structure_refinement 'SHELXL-2014 (Sheldrick, 2014)'
_diffrn_ambient_temperature 296(2)
_diffrn_measured_fraction_theta_full 1.000
_diffrn_measured_fraction_theta_max 0.998
_diffrn_radiation_type MoK\a
_diffrn_radiation_wavelength 0.71073
_diffrn_reflns_av_R_equivalents 0.0496
_diffrn_reflns_av_unetI/netI 0.0272
_diffrn_reflns_Laue_measured_fraction_full 1.000
_diffrn_reflns_Laue_measured_fraction_max 0.998
_diffrn_reflns_limit_h_max 15
_diffrn_reflns_limit_h_min -15
_diffrn_reflns_limit_k_max 15
_diffrn_reflns_limit_k_min -15
_diffrn_reflns_limit_l_max 19
_diffrn_reflns_limit_l_min -19
_diffrn_reflns_number 41243
_diffrn_reflns_point_group_measured_fraction_full 1.000
_diffrn_reflns_point_group_measured_fraction_max 0.998
_diffrn_reflns_theta_full 25.242
_diffrn_reflns_theta_max 34.567
_diffrn_reflns_theta_min 2.158
_exptl_absorpt_coefficient_mu 3.264
_exptl_crystal_density_diffrn 2.309
_exptl_crystal_F_000 774
_refine_diff_density_max 1.074
_refine_diff_density_min -0.528
_refine_diff_density_rms 0.109
_refine_ls_extinction_method none
_refine_ls_goodness_of_fit_ref 1.051
_refine_ls_hydrogen_treatment constr
_refine_ls_matrix_type full
_refine_ls_number_parameters 178
_refine_ls_number_reflns 4747
_refine_ls_number_restraints 0
_refine_ls_restrained_S_all 1.051
_refine_ls_R_factor_all 0.0413
_refine_ls_R_factor_gt 0.0290
_refine_ls_shift/su_max 0.000
_refine_ls_shift/su_mean 0.000
_refine_ls_structure_factor_coef Fsqd
_refine_ls_weighting_details 'w=1/[\s^2^(Fo^2^)+(0.0331P)^2^+0.8275P] where P=(Fo^2^+2Fc^2^)/3'
_refine_ls_weighting_scheme calc
_refine_ls_wR_factor_gt 0.0686
_refine_ls_wR_factor_ref 0.0735
_reflns_Friedel_coverage 0.000
_reflns_number_gt 3939
_reflns_number_total 4747
_reflns_threshold_expression 'I > 2\s(I)'
_cod_data_source_file cm503570f_si_003.cif
_cod_data_source_block 13
_cod_depositor_comments 'Adding full bibliography for 4002129--4002143.cif.'
_cod_database_code 4002141
_shelx_space_group_comment
;
The symmetry employed for this shelxl refinement is uniquely defined
by the following loop, which should always be used as a source of
symmetry information in preference to the above space-group names.
They are only intended as comments.
;

loop_
_space_group_symop_operation_xyz
'x, y, z'
'-x, y+1/2, -z+1/2'
'-x, -y, -z'
'x, -y-1/2, z-1/2'

loop_
_atom_site_label
_atom_site_type_symbol
_atom_site_fract_x
_atom_site_fract_y
_atom_site_fract_z
_atom_site_U_iso_or_equiv
_atom_site_adp_type
_atom_site_occupancy
_atom_site_site_symmetry_order
_atom_site_calc_flag
_atom_site_refinement_flags_posn
_atom_site_refinement_flags_adp
_atom_site_refinement_flags_occupancy
Fe1 Fe 0.5000 0.0000 0.0000 0.01087(7) Uani 1 2 d S . P
Fe2 Fe 0.61840(3) 0.20748(2) -0.16605(2) 0.01169(5) Uani 1 1 d . . .
Fe3 Fe 0.67083(3) -0.18168(2) -0.15418(2) 0.01237(5) Uani 1 1 d . . .
O1 O 0.55153(12) 0.00474(12) -0.15990(9) 0.0115(2) Uani 1 1 d . . .
O2 O 0.63178(13) -0.25409(14) 0.17663(10) 0.0146(2) Uani 1 1 d . . .
O3 O 1.16471(14) -0.15795(15) 0.16057(12) 0.0218(3) Uani 1 1 d . . .
O4 O 0.65040(15) 0.42260(14) -0.16260(11) 0.0207(3) Uani 1 1 d . . .
O5 O 0.75487(17) 0.62464(14) -0.11028(13) 0.0279(3) Uani 1 1 d . . .
O6 O 0.55082(14) 0.27200(14) 0.16272(10) 0.0160(2) Uani 1 1 d . . .
O7 O 0.62882(13) 0.19221(13) 0.01291(10) 0.0147(2) Uani 1 1 d . . .
O8 O 0.66749(13) -0.14069(14) 0.02675(10) 0.0160(2) Uani 1 1 d . . .
O9 O 1.14031(14) 0.07691(15) 0.15358(13) 0.0236(3) Uani 1 1 d . . .
C1 C 0.73478(17) 0.49551(17) -0.09867(14) 0.0145(3) Uani 1 1 d . . .
C2 C 0.7214(3) 0.4103(3) 0.08937(17) 0.0374(6) Uani 1 1 d . . .
H2A H 0.7825 0.4099 0.1574 0.045 Uiso 1 1 calc R U .
H2B H 0.6617 0.4934 0.0890 0.045 Uiso 1 1 calc R U .
C3 C 0.62763(17) 0.28264(17) 0.08659(13) 0.0132(3) Uani 1 1 d . . .
C4 C 0.81474(19) 0.4262(2) -0.00090(14) 0.0193(3) Uani 1 1 d . . .
H4A H 0.8971 0.4828 0.0244 0.023 Uiso 1 1 calc R U .
H4B H 0.8475 0.3339 -0.0206 0.023 Uiso 1 1 calc R U .
C5 C 0.71351(16) -0.20185(16) 0.11481(13) 0.0120(3) Uani 1 1 d . . .
C6 C 0.87262(18) -0.2066(2) 0.14091(17) 0.0202(3) Uani 1 1 d . . .
H6A H 0.9132 -0.2605 0.0862 0.024 Uiso 1 1 calc R U .
H6B H 0.8975 -0.2531 0.2098 0.024 Uiso 1 1 calc R U .
C7 C 0.93251(19) -0.0574(2) 0.14555(19) 0.0237(4) Uani 1 1 d . . .
H7A H 0.8922 -0.0071 0.0815 0.028 Uiso 1 1 calc R U .
H7B H 0.9014 -0.0096 0.2073 0.028 Uiso 1 1 calc R U .
C8 C 1.09203(17) -0.0466(2) 0.15348(14) 0.0158(3) Uani 1 1 d . . .

loop_
_atom_site_aniso_label
_atom_site_aniso_U_11
_atom_site_aniso_U_22
_atom_site_aniso_U_33
_atom_site_aniso_U_23
_atom_site_aniso_U_13
_atom_site_aniso_U_12
Fe1 0.01256(13) 0.01013(14) 0.01030(14) 0.00085(10) 0.00301(10) -0.00022(10)
Fe2 0.01445(10) 0.00936(10) 0.01126(10) 0.00089(7) 0.00147(8) -0.00135(8)
Fe3 0.01342(10) 0.00967(10) 0.01406(11) -0.00107(8) 0.00178(8) -0.00088(8)
O1 0.0135(5) 0.0102(5) 0.0107(5) -0.0002(4) 0.0004(4) -0.0004(4)
O2 0.0127(5) 0.0174(5) 0.0140(5) 0.0029(4) 0.0028(4) -0.0006(4)
O3 0.0128(5) 0.0200(6) 0.0328(7) -0.0032(5) 0.0037(5) -0.0005(5)
O4 0.0252(6) 0.0142(6) 0.0203(6) 0.0010(5) -0.0075(5) -0.0017(5)
O5 0.0321(8) 0.0110(6) 0.0385(9) 0.0031(5) -0.0050(6) -0.0025(5)
O6 0.0196(6) 0.0176(6) 0.0112(5) -0.0026(4) 0.0042(4) -0.0047(4)
O7 0.0182(5) 0.0146(5) 0.0118(5) -0.0035(4) 0.0034(4) -0.0055(4)
O8 0.0136(5) 0.0219(6) 0.0128(5) 0.0043(4) 0.0025(4) 0.0031(4)
O9 0.0158(6) 0.0190(6) 0.0363(8) -0.0037(6) 0.0049(5) -0.0057(5)
C1 0.0151(7) 0.0128(7) 0.0159(7) -0.0001(5) 0.0035(5) -0.0002(5)
C2 0.0650(16) 0.0325(11) 0.0171(9) -0.0094(8) 0.0150(9) -0.0358(12)
C3 0.0170(7) 0.0126(6) 0.0097(6) 0.0000(5) 0.0003(5) -0.0033(5)
C4 0.0180(7) 0.0213(8) 0.0178(8) 0.0043(6) -0.0012(6) -0.0093(6)
C5 0.0110(6) 0.0106(6) 0.0143(7) -0.0004(5) 0.0013(5) -0.0002(5)
C6 0.0101(6) 0.0189(8) 0.0311(9) 0.0085(7) 0.0007(6) -0.0010(6)
C7 0.0117(7) 0.0194(8) 0.0401(11) -0.0029(8) 0.0034(7) -0.0018(6)
C8 0.0114(6) 0.0215(8) 0.0145(7) -0.0036(6) 0.0017(5) -0.0033(6)

loop_
_atom_type_symbol
_atom_type_description
_atom_type_scat_dispersion_real
_atom_type_scat_dispersion_imag
_atom_type_scat_source
C C 0.0033 0.0016 'International Tables Vol C Tables 4.2.6.8 and 6.1.1.4'
H H 0.0000 0.0000 'International Tables Vol C Tables 4.2.6.8 and 6.1.1.4'
O O 0.0106 0.0060 'International Tables Vol C Tables 4.2.6.8 and 6.1.1.4'
Fe Fe 0.3463 0.8444 'International Tables Vol C Tables 4.2.6.8 and 6.1.1.4'

loop_
_geom_angle_atom_site_label_1
_geom_angle_atom_site_label_2
_geom_angle_atom_site_label_3
_geom_angle
_geom_angle_site_symmetry_1
_geom_angle_site_symmetry_3
O8 Fe1 O8 180.00(6) . 3_655
O8 Fe1 O1 95.42(5) . 3_655
O8 Fe1 O1 84.58(5) 3_655 3_655
O8 Fe1 O1 84.58(5) . .
O8 Fe1 O1 95.42(5) 3_655 .
O1 Fe1 O1 180.00(6) 3_655 .
O8 Fe1 O7 96.36(5) . .
O8 Fe1 O7 83.64(5) 3_655 .
O1 Fe1 O7 97.98(4) 3_655 .
O1 Fe1 O7 82.02(4) . .
O8 Fe1 O7 83.64(5) . 3_655
O8 Fe1 O7 96.36(5) 3_655 3_655
O1 Fe1 O7 82.02(4) 3_655 3_655
O1 Fe1 O7 97.98(4) . 3_655
O7 Fe1 O7 180.0 . 3_655
O1 Fe2 O4 169.26(5) . .
O1 Fe2 O3 95.61(5) . 3_755
O4 Fe2 O3 94.48(6) . 3_755
O1 Fe2 O6 93.74(5) . 4_565
O4 Fe2 O6 87.56(5) . 4_565
O3 Fe2 O6 103.00(5) 3_755 4_565
O1 Fe2 O7 82.94(5) . .
O4 Fe2 O7 93.12(5) . .
O3 Fe2 O7 91.56(5) 3_755 .
O6 Fe2 O7 165.33(5) 4_565 .
O5 Fe3 O9 96.85(6) 1_545 3_755
O5 Fe3 O1 162.87(6) 1_545 .
O9 Fe3 O1 93.57(5) 3_755 .
O5 Fe3 O2 91.45(6) 1_545 4
O9 Fe3 O2 100.67(5) 3_755 4
O1 Fe3 O2 99.96(5) . 4
O5 Fe3 O6 90.28(6) 1_545 3_655
O9 Fe3 O6 172.84(6) 3_755 3_655
O1 Fe3 O6 79.64(5) . 3_655
O2 Fe3 O6 78.48(4) 4 3_655
O5 Fe3 O8 86.49(6) 1_545 .
O9 Fe3 O8 91.72(5) 3_755 .
O1 Fe3 O8 79.62(5) . .
O2 Fe3 O8 167.60(5) 4 .
O6 Fe3 O8 89.29(4) 3_655 .
Fe2 O1 Fe3 128.96(6) . .
Fe2 O1 Fe1 99.51(5) . .
Fe3 O1 Fe1 97.80(5) . .
C5 O2 Fe3 130.96(11) . 4_556
C8 O3 Fe2 135.70(12) . 3_755
C1 O4 Fe2 129.29(11) . .
C1 O5 Fe3 147.95(13) . 1_565
C3 O6 Fe2 127.09(11) . 4_566
C3 O6 Fe3 127.55(11) . 3_655
Fe2 O6 Fe3 104.14(5) 4_566 3_655
C3 O7 Fe1 124.47(11) . .
C3 O7 Fe2 133.30(11) . .
Fe1 O7 Fe2 91.31(4) . .
C5 O8 Fe1 127.55(11) . .
C5 O8 Fe3 136.83(11) . .
Fe1 O8 Fe3 92.92(5) . .
C8 O9 Fe3 140.36(13) . 3_755
O5 C1 O4 123.68(17) . .
O5 C1 C4 116.78(16) . .
O4 C1 C4 119.52(15) . .
C3 C2 C4 117.36(17) . .
C3 C2 H2A 108.0 . .
C4 C2 H2A 108.0 . .
C3 C2 H2B 108.0 . .
C4 C2 H2B 108.0 . .
H2A C2 H2B 107.2 . .
O7 C3 O6 123.37(15) . .
O7 C3 C2 120.54(16) . .
O6 C3 C2 116.08(15) . .
C1 C4 C2 111.16(18) . .
C1 C4 H4A 109.4 . .
C2 C4 H4A 109.4 . .
C1 C4 H4B 109.4 . .
C2 C4 H4B 109.4 . .
H4A C4 H4B 108.0 . .
O2 C5 O8 122.34(14) . .
O2 C5 C6 122.07(15) . .
O8 C5 C6 115.58(15) . .
C5 C6 C7 109.92(15) . .
C5 C6 H6A 109.7 . .
C7 C6 H6A 109.7 . .
C5 C6 H6B 109.7 . .
C7 C6 H6B 109.7 . .
H6A C6 H6B 108.2 . .
C8 C7 C6 115.64(16) . .
C8 C7 H7A 108.4 . .
C6 C7 H7A 108.4 . .
C8 C7 H7B 108.4 . .
C6 C7 H7B 108.4 . .
H7A C7 H7B 107.4 . .
O9 C8 O3 125.67(16) . .
O9 C8 C7 115.24(16) . .
O3 C8 C7 119.09(16) . .

loop_
_geom_bond_atom_site_label_1
_geom_bond_atom_site_label_2
_geom_bond_distance
_geom_bond_site_symmetry_2
Fe1 O8 2.0723(12) .
Fe1 O8 2.0723(12) 3_655
Fe1 O1 2.1141(12) 3_655
Fe1 O1 2.1141(12) .
Fe1 O7 2.1891(12) .
Fe1 O7 2.1892(12) 3_655
Fe2 O1 2.0272(12) .
Fe2 O4 2.0599(14) .
Fe2 O3 2.1073(14) 3_755
Fe2 O6 2.1680(13) 4_565
Fe2 O7 2.2314(13) .
Fe3 O5 2.0493(14) 1_545
Fe3 O9 2.0503(13) 3_755
Fe3 O1 2.0951(12) .
Fe3 O2 2.1886(13) 4
Fe3 O6 2.2645(13) 3_655
Fe3 O8 2.2982(13) .
O2 C5 1.261(2) .
O2 Fe3 2.1886(13) 4_556
O3 C8 1.258(2) .
O3 Fe2 2.1073(13) 3_755
O4 C1 1.267(2) .
O5 C1 1.249(2) .
O5 Fe3 2.0493(14) 1_565
O6 C3 1.271(2) .
O6 Fe2 2.1679(13) 4_566
O6 Fe3 2.2645(13) 3_655
O7 C3 1.2586(19) .
O8 C5 1.274(2) .
O9 C8 1.257(2) .
O9 Fe3 2.0503(13) 3_755
C1 C4 1.509(2) .
C2 C3 1.500(3) .
C2 C4 1.524(3) .
C2 H2A 0.9700 .
C2 H2B 0.9700 .
C4 H4A 0.9700 .
C4 H4B 0.9700 .
C5 C6 1.509(2) .
C6 C7 1.523(3) .
C6 H6A 0.9700 .
C6 H6B 0.9700 .
C7 C8 1.511(2) .
C7 H7A 0.9700 .
C7 H7B 0.9700 .
